data_7223388
loop_
_publ_author_name
'Vrdoljak, Visnja'
'Pavlovi\'c, Gordana'
'Hrenar, Tomica'
'Rub\<ci\'c, Mirta'
'Siega, Patrizia'
'Dreos, Renata'
'Cindric, Marina'

_publ_section_title
;
 Cobalt(III) complexes with tridentate hydrazone ligands: protonation
 state and hydrogen bonds competition
;
_journal_name_full 'RSC Adv.'
_journal_paper_doi 10.1039/C5RA22068H
_journal_year 2015
_chemical_formula_moiety 'C15 H14 N2 O3'
_chemical_formula_sum 'C15 H14 N2 O3'
_chemical_formula_weight 270.28
_chemical_name_systematic
;
3-methoxysalicylaldehyde benzhydrazone
;
_space_group_crystal_system monoclinic
_space_group_IT_number 14
_space_group_name_Hall '-P 2yn'
_space_group_name_H-M_alt 'P 1 21/n 1'
_symmetry_space_group_name_Hall '-P 2yn'
_symmetry_space_group_name_H-M 'P 1 21/n 1'
_atom_sites_solution_hydrogens mixed
_audit_creation_method SHELXL-2013
_audit_update_record
;
2015-10-21 deposited with the CCDC.
2015-11-30 downloaded from the CCDC.
;
_cell_angle_alpha 90
_cell_angle_beta 94.806(5)
_cell_angle_gamma 90
_cell_formula_units_Z 4
_cell_length_a 9.1617(5)
_cell_length_b 6.1414(4)
_cell_length_c 23.4795(12)
_cell_measurement_reflns_used 2433
_cell_measurement_temperature 296(2)
_cell_measurement_theta_max 29.4127
_cell_measurement_theta_min 4.2784
_cell_volume 1316.44(13)
_computing_cell_refinement
;
CrysAlisPro, Oxford Diffraction Ltd.,
Version 1.171.34.44 (release 25-10-2010 CrysAlis171 .NET)
(compiled Oct 25 2010,18:11:34)
;
_computing_data_collection
;
CrysAlisPro, Oxford Diffraction Ltd.,
Version 1.171.34.44 (release 25-10-2010 CrysAlis171 .NET)
(compiled Oct 25 2010,18:11:34)
;
_computing_data_reduction
;
CrysAlisPro, Oxford Diffraction Ltd.,
Version 1.171.34.44 (release 25-10-2010 CrysAlis171 .NET)
(compiled Oct 25 2010,18:11:34)
;
_computing_structure_refinement 'SHELXL-2013 (Sheldrick, 2013)'
_computing_structure_solution 'SHELXS-2013 (Sheldrick, 2013)'
_diffrn_ambient_temperature 296(2)
_diffrn_detector_area_resol_mean 16.3426
_diffrn_measured_fraction_theta_full 0.995
_diffrn_measured_fraction_theta_max 0.992
_diffrn_measurement_device_type 'Xcalibur, Sapphire3'
_diffrn_measurement_method '\w scans'
_diffrn_radiation_monochromator graphite
_diffrn_radiation_source 'Enhance (Mo) X-ray Source'
_diffrn_radiation_type MoK\a
_diffrn_radiation_wavelength 0.71073
_diffrn_reflns_av_R_equivalents 0.0275
_diffrn_reflns_av_unetI/netI 0.0414
_diffrn_reflns_laue_measured_fraction_full 0.995
_diffrn_reflns_laue_measured_fraction_max 0.992
_diffrn_reflns_limit_h_max 9
_diffrn_reflns_limit_h_min -11
_diffrn_reflns_limit_k_max 7
_diffrn_reflns_limit_k_min -7
_diffrn_reflns_limit_l_max 29
_diffrn_reflns_limit_l_min -22
_diffrn_reflns_number 8242
_diffrn_reflns_point_group_measured_fraction_full 0.995
_diffrn_reflns_point_group_measured_fraction_max 0.992
_diffrn_reflns_theta_full 25.242
_diffrn_reflns_theta_max 26.997
_diffrn_reflns_theta_min 4.287
_exptl_absorpt_coefficient_mu 0.097
_exptl_absorpt_correction_T_max 1.00000
_exptl_absorpt_correction_T_min 0.96207
_exptl_absorpt_correction_type multi-scan
_exptl_absorpt_process_details
;
CrysAlisPro, Oxford Diffraction Ltd.,
Version 1.171.34.44 (release 25-10-2010 CrysAlis171 .NET)
(compiled Oct 25 2010,18:11:34)
Empirical absorption correction using spherical harmonics,
 implemented in SCALE3 ABSPACK scaling algorithm.
;
_exptl_crystal_colour 'pale yellow'
_exptl_crystal_density_diffrn 1.364
_exptl_crystal_description prism
_exptl_crystal_F_000 568
_exptl_crystal_size_max 0.36
_exptl_crystal_size_mid 0.18
_exptl_crystal_size_min 0.08
_refine_diff_density_max 0.186
_refine_diff_density_min -0.170
_refine_diff_density_rms 0.034
_refine_ls_extinction_method none
_refine_ls_goodness_of_fit_ref 1.015
_refine_ls_hydrogen_treatment mixed
_refine_ls_matrix_type full
_refine_ls_number_parameters 188
_refine_ls_number_reflns 2848
_refine_ls_number_restraints 2
_refine_ls_restrained_S_all 1.015
_refine_ls_R_factor_all 0.0862
_refine_ls_R_factor_gt 0.0458
_refine_ls_shift/su_max 0.000
_refine_ls_shift/su_mean 0.000
_refine_ls_structure_factor_coef Fsqd
_refine_ls_weighting_details 'w=1/[\s^2^(Fo^2^)+(0.0452P)^2^+0.0937P] where P=(Fo^2^+2Fc^2^)/3'
_refine_ls_weighting_scheme calc
_refine_ls_wR_factor_gt 0.0940
_refine_ls_wR_factor_ref 0.1078
_reflns_Friedel_coverage 0.000
_reflns_number_gt 1832
_reflns_number_total 2848
_reflns_threshold_expression 'I > 2\s(I)'
_cod_data_source_file c5ra22068h2.cif
_cod_data_source_block H2L5
_cod_database_code 7223388
_shelx_space_group_comment
;
The symmetry employed for this shelxl refinement is uniquely defined
by the following loop, which should always be used as a source of
symmetry information in preference to the above space-group names.
They are only intended as comments.
;
_shelxl_version_number 2013-4

loop_
_space_group_symop_operation_xyz
'x, y, z'
'-x+1/2, y+1/2, -z+1/2'
'-x, -y, -z'
'x-1/2, -y-1/2, z-1/2'

loop_
_atom_site_label
_atom_site_type_symbol
_atom_site_fract_x
_atom_site_fract_y
_atom_site_fract_z
_atom_site_U_iso_or_equiv
_atom_site_adp_type
_atom_site_occupancy
_atom_site_site_symmetry_order
_atom_site_calc_flag
_atom_site_refinement_flags_posn
_atom_site_refinement_flags_adp
N1 N 0.45820(14) 0.9088(2) 0.07410(5) 0.0401(3) Uani 1 1 d . .
O2 O 0.47098(12) 1.2302(2) 0.14896(5) 0.0497(4) Uani 1 1 d D .
H2O H 0.4978(19) 1.122(3) 0.1304(7) 0.060 Uiso 1 1 d D U
N2 N 0.50857(15) 0.7247(2) 0.04875(6) 0.0447(4) Uani 1 1 d D .
H2N H 0.4550(17) 0.663(3) 0.0197(7) 0.054 Uiso 1 1 d D U
O1 O 0.66434(13) 0.4463(2) 0.04822(5) 0.0527(4) Uani 1 1 d . .
O3 O 0.35552(13) 1.5809(2) 0.18621(5) 0.0564(4) Uani 1 1 d . .
C10 C 0.33992(16) 1.2908(3) 0.12243(6) 0.0366(4) Uani 1 1 d . .
C9 C 0.26914(16) 1.1737(3) 0.07707(6) 0.0379(4) Uani 1 1 d . .
C8 C 0.33286(17) 0.9792(3) 0.05457(7) 0.0413(4) Uani 1 1 d . .
H8 H 0.2810 0.9037 0.0251 0.050 Uiso 1 1 calc R U
C11 C 0.27516(17) 1.4784(3) 0.14273(7) 0.0403(4) Uani 1 1 d . .
C1 C 0.63110(17) 0.6206(3) 0.06959(7) 0.0397(4) Uani 1 1 d . .
C2 C 0.72345(16) 0.7200(3) 0.11829(7) 0.0376(4) Uani 1 1 d . .
C3 C 0.78263(18) 0.9262(3) 0.11545(7) 0.0482(5) Uani 1 1 d . .
H3 H 0.7611 1.0116 0.0831 0.058 Uiso 1 1 calc R U
C12 C 0.13975(18) 1.5456(3) 0.11852(7) 0.0487(5) Uani 1 1 d . .
H12 H 0.0961 1.6696 0.1322 0.058 Uiso 1 1 calc R U
C14 C 0.13263(17) 1.2464(3) 0.05340(7) 0.0503(5) Uani 1 1 d . .
H14 H 0.0845 1.1697 0.0233 0.060 Uiso 1 1 calc R U
C5 C 0.90259(18) 0.8830(4) 0.20913(8) 0.0517(5) Uani 1 1 d . .
H5 H 0.9622 0.9381 0.2398 0.062 Uiso 1 1 calc R U
C13 C 0.06887(19) 1.4281(3) 0.07382(8) 0.0542(5) Uani 1 1 d . .
H13 H -0.0223 1.4733 0.0578 0.065 Uiso 1 1 calc R U
C4 C 0.87395(19) 1.0060(3) 0.16060(8) 0.0536(5) Uani 1 1 d . .
H4 H 0.9160 1.1431 0.1581 0.064 Uiso 1 1 calc R U
C6 C 0.84319(18) 0.6788(4) 0.21236(8) 0.0531(5) Uani 1 1 d . .
H6 H 0.8624 0.5961 0.2453 0.064 Uiso 1 1 calc R U
C7 C 0.75499(17) 0.5954(3) 0.16695(7) 0.0461(4) Uani 1 1 d . .
H7 H 0.7168 0.4556 0.1690 0.055 Uiso 1 1 calc R U
C15 C 0.2940(2) 1.7651(3) 0.21147(9) 0.0629(6) Uani 1 1 d . .
H15A H 0.2722 1.8746 0.1828 0.094 Uiso 1 1 calc R U
H15B H 0.3626 1.8222 0.2409 0.094 Uiso 1 1 calc R U
H15C H 0.2056 1.7235 0.2278 0.094 Uiso 1 1 calc R U

loop_
_atom_site_aniso_label
_atom_site_aniso_U_11
_atom_site_aniso_U_22
_atom_site_aniso_U_33
_atom_site_aniso_U_23
_atom_site_aniso_U_13
_atom_site_aniso_U_12
N1 0.0433(8) 0.0371(8) 0.0389(7) -0.0060(7) -0.0020(6) 0.0067(6)
O2 0.0431(7) 0.0485(8) 0.0546(8) -0.0146(6) -0.0127(5) 0.0119(6)
N2 0.0490(8) 0.0421(9) 0.0405(8) -0.0123(7) -0.0103(6) 0.0104(7)
O1 0.0579(7) 0.0462(8) 0.0515(7) -0.0157(7) -0.0099(6) 0.0143(6)
O3 0.0585(8) 0.0476(8) 0.0608(8) -0.0197(7) -0.0098(6) 0.0129(6)
C10 0.0344(8) 0.0364(10) 0.0385(9) 0.0016(8) -0.0006(6) 0.0035(7)
C9 0.0376(8) 0.0398(10) 0.0358(8) 0.0017(8) 0.0002(6) 0.0041(8)
C8 0.0419(9) 0.0437(11) 0.0370(9) -0.0041(8) -0.0043(7) 0.0003(8)
C11 0.0442(9) 0.0384(10) 0.0382(9) 0.0007(8) 0.0026(7) 0.0034(8)
C1 0.0427(9) 0.0385(10) 0.0374(9) -0.0041(8) -0.0001(7) 0.0048(8)
C2 0.0360(8) 0.0396(10) 0.0368(9) -0.0054(8) -0.0004(6) 0.0048(7)
C3 0.0522(10) 0.0430(11) 0.0481(10) 0.0021(9) -0.0042(8) 0.0027(9)
C12 0.0509(10) 0.0490(12) 0.0466(10) 0.0000(9) 0.0060(8) 0.0162(9)
C14 0.0434(10) 0.0603(13) 0.0452(10) -0.0067(10) -0.0083(7) 0.0074(9)
C5 0.0402(9) 0.0680(14) 0.0459(10) -0.0177(11) -0.0026(7) 0.0006(9)
C13 0.0439(10) 0.0668(14) 0.0502(11) 0.0006(10) -0.0058(8) 0.0195(10)
C4 0.0484(10) 0.0449(11) 0.0664(12) -0.0119(11) -0.0016(9) -0.0030(9)
C6 0.0494(10) 0.0687(14) 0.0400(10) 0.0032(10) -0.0033(7) -0.0019(10)
C7 0.0451(10) 0.0458(11) 0.0465(10) 0.0028(9) -0.0013(7) -0.0031(8)
C15 0.0789(13) 0.0454(13) 0.0632(13) -0.0160(11) -0.0008(10) 0.0105(10)

loop_
_atom_type_symbol
_atom_type_description
_atom_type_scat_dispersion_real
_atom_type_scat_dispersion_imag
_atom_type_scat_source
C C 0.0033 0.0016 'International Tables Vol C Tables 4.2.6.8 and 6.1.1.4'
H H 0.0000 0.0000 'International Tables Vol C Tables 4.2.6.8 and 6.1.1.4'
N N 0.0061 0.0033 'International Tables Vol C Tables 4.2.6.8 and 6.1.1.4'
O O 0.0106 0.0060 'International Tables Vol C Tables 4.2.6.8 and 6.1.1.4'

loop_
_geom_angle_atom_site_label_1
_geom_angle_atom_site_label_2
_geom_angle_atom_site_label_3
_geom_angle
C8 N1 N2 116.59(13)
C10 O2 H2O 105.3(12)
C1 N2 N1 122.16(13)
C1 N2 H2N 117.6(12)
N1 N2 H2N 120.0(12)
C11 O3 C15 118.30(14)
O2 C10 C11 117.00(14)
O2 C10 C9 122.96(14)
C11 C10 C9 120.04(14)
C14 C9 C10 118.71(16)
C14 C9 C8 119.51(15)
C10 C9 C8 121.77(14)
N1 C8 C9 121.77(15)
N1 C8 H8 119.1
C9 C8 H8 119.1
O3 C11 C12 125.47(16)
O3 C11 C10 114.72(14)
C12 C11 C10 119.81(15)
O1 C1 N2 119.44(14)
O1 C1 C2 121.55(14)
N2 C1 C2 119.01(15)
C3 C2 C7 119.39(15)
C3 C2 C1 122.47(15)
C7 C2 C1 118.09(15)
C2 C3 C4 120.13(17)
C2 C3 H3 119.9
C4 C3 H3 119.9
C11 C12 C13 120.13(17)
C11 C12 H12 119.9
C13 C12 H12 119.9
C13 C14 C9 121.08(16)
C13 C14 H14 119.5
C9 C14 H14 119.5
C6 C5 C4 119.96(16)
C6 C5 H5 120.0
C4 C5 H5 120.0
C14 C13 C12 120.22(16)
C14 C13 H13 119.9
C12 C13 H13 119.9
C5 C4 C3 120.12(18)
C5 C4 H4 119.9
C3 C4 H4 119.9
C5 C6 C7 120.37(18)
C5 C6 H6 119.8
C7 C6 H6 119.8
C6 C7 C2 119.99(17)
C6 C7 H7 120.0
C2 C7 H7 120.0
O3 C15 H15A 109.5
O3 C15 H15B 109.5
H15A C15 H15B 109.5
O3 C15 H15C 109.5
H15A C15 H15C 109.5
H15B C15 H15C 109.5

loop_
_geom_bond_atom_site_label_1
_geom_bond_atom_site_label_2
_geom_bond_distance
N1 C8 1.2759(19)
N1 N2 1.3755(18)
O2 C10 1.3577(17)
O2 H2O 0.844(14)
N2 C1 1.347(2)
N2 H2N 0.893(14)
O1 C1 1.2314(19)
O3 C11 1.3619(19)
O3 C15 1.416(2)
C10 C11 1.398(2)
C10 C9 1.399(2)
C9 C14 1.399(2)
C9 C8 1.448(2)
C8 H8 0.9300
C11 C12 1.383(2)
C1 C2 1.495(2)
C2 C3 1.381(2)
C2 C7 1.385(2)
C3 C4 1.384(2)
C3 H3 0.9300
C12 C13 1.389(2)
C12 H12 0.9300
C14 C13 1.365(3)
C14 H14 0.9300
C5 C6 1.371(3)
C5 C4 1.374(3)
C5 H5 0.9300
C13 H13 0.9300
C4 H4 0.9300
C6 C7 1.381(2)
C6 H6 0.9300
C7 H7 0.9300
C15 H15A 0.9600
C15 H15B 0.9600
C15 H15C 0.9600

loop_
_geom_torsion_atom_site_label_1
_geom_torsion_atom_site_label_2
_geom_torsion_atom_site_label_3
_geom_torsion_atom_site_label_4
_geom_torsion
C8 N1 N2 C1 -172.37(16)
O2 C10 C9 C14 178.48(15)
C11 C10 C9 C14 -0.9(2)
O2 C10 C9 C8 -1.0(2)
C11 C10 C9 C8 179.65(14)
N2 N1 C8 C9 -178.96(14)
C14 C9 C8 N1 178.77(16)
C10 C9 C8 N1 -1.8(3)
C15 O3 C11 C12 3.6(3)
C15 O3 C11 C10 -176.40(15)
O2 C10 C11 O3 1.8(2)
C9 C10 C11 O3 -178.79(14)
O2 C10 C11 C12 -178.27(15)
C9 C10 C11 C12 1.2(2)
N1 N2 C1 O1 173.75(15)
N1 N2 C1 C2 -6.2(2)
O1 C1 C2 C3 122.38(19)
N2 C1 C2 C3 -57.7(2)
O1 C1 C2 C7 -54.9(2)
N2 C1 C2 C7 125.03(17)
C7 C2 C3 C4 0.8(3)
C1 C2 C3 C4 -176.46(16)
O3 C11 C12 C13 179.38(16)
C10 C11 C12 C13 -0.6(3)
C10 C9 C14 C13 0.1(3)
C8 C9 C14 C13 179.52(17)
C9 C14 C13 C12 0.5(3)
C11 C12 C13 C14 -0.3(3)
C6 C5 C4 C3 1.4(3)
C2 C3 C4 C5 -2.0(3)
C4 C5 C6 C7 0.3(3)
C5 C6 C7 C2 -1.4(3)
C3 C2 C7 C6 0.9(2)
C1 C2 C7 C6 178.26(15)
